data_1576210
loop_
_publ_author_name
'Moral, Rubi'
'Pegu, Oiyao Appun'
'Das, Gopal'

_publ_section_title
;
 Anion-driven supramolecular gel: naked-eye detection of picric acid,
 facilitating <i>in situ</i> formation of gel nanocomposites and enabling
 solid-state anion exchange.
;
_journal_issue 46
_journal_name_full Nanoscale
_journal_page_first 26845
_journal_page_last 26854
_journal_paper_doi 10.1039/d5nr04099j
_journal_volume 17
_journal_year 2025
_chemical_formula_sum 'C56 H48 Cl N18'
_chemical_formula_weight 1008.57
_space_group_crystal_system trigonal
_space_group_IT_number 148
_space_group_name_Hall '-R 3'
_space_group_name_H-M_alt 'R -3 :H'
_atom_sites_solution_hydrogens geom
_audit_creation_method SHELXL-2016/6
_audit_update_record
;
2025-01-24 deposited with the CCDC.	2025-10-20 downloaded from the CCDC.
;
_cell_angle_alpha 90
_cell_angle_beta 90
_cell_angle_gamma 120
_cell_formula_units_Z 3
_cell_length_a 16.4700(6)
_cell_length_b 16.4700(6)
_cell_length_c 15.5495(8)
_cell_measurement_reflns_used 9861
_cell_measurement_temperature 298(2)
_cell_measurement_theta_max 26.34
_cell_measurement_theta_min 2.47
_cell_volume 3652.9(3)
_computing_structure_refinement 'SHELXL-2016/6 (Sheldrick, 2016)'
_computing_structure_solution 'SHELXT 2018/2 (Sheldrick, 2018)'
_diffrn_ambient_temperature 298(2)
_diffrn_measured_fraction_theta_full 0.974
_diffrn_measured_fraction_theta_max 0.974
_diffrn_measurement_device_type 'Bruker APEX-II CCD'
_diffrn_measurement_method '\f and \w scans'
_diffrn_radiation_type MoK\a
_diffrn_radiation_wavelength 0.71073
_diffrn_reflns_av_R_equivalents 0.0290
_diffrn_reflns_av_unetI/netI 0.0117
_diffrn_reflns_Laue_measured_fraction_full 0.974
_diffrn_reflns_Laue_measured_fraction_max 0.974
_diffrn_reflns_limit_h_max 19
_diffrn_reflns_limit_h_min -19
_diffrn_reflns_limit_k_max 19
_diffrn_reflns_limit_k_min -19
_diffrn_reflns_limit_l_max 18
_diffrn_reflns_limit_l_min -18
_diffrn_reflns_number 27090
_diffrn_reflns_point_group_measured_fraction_full 0.974
_diffrn_reflns_point_group_measured_fraction_max 0.974
_diffrn_reflns_theta_full 24.973
_diffrn_reflns_theta_max 24.973
_diffrn_reflns_theta_min 1.937
_exptl_absorpt_coefficient_mu 0.140
_exptl_crystal_colour yellow
_exptl_crystal_density_diffrn 1.375
_exptl_crystal_description block
_exptl_crystal_F_000 1581
_exptl_crystal_size_max 0.25
_exptl_crystal_size_mid 0.20
_exptl_crystal_size_min 0.15
_refine_diff_density_max 1.883
_refine_diff_density_min -0.833
_refine_diff_density_rms 0.152
_refine_ls_extinction_method none
_refine_ls_goodness_of_fit_ref 2.177
_refine_ls_hydrogen_treatment constr
_refine_ls_matrix_type full
_refine_ls_number_parameters 114
_refine_ls_number_reflns 1396
_refine_ls_number_restraints 26
_refine_ls_restrained_S_all 2.159
_refine_ls_R_factor_all 0.1454
_refine_ls_R_factor_gt 0.1393
_refine_ls_shift/su_max 0.000
_refine_ls_shift/su_mean 0.000
_refine_ls_structure_factor_coef Fsqd
_refine_ls_weighting_details 'w=1/[\s^2^(Fo^2^)+(0.2000P)^2^] where P=(Fo^2^+2Fc^2^)/3'
_refine_ls_weighting_scheme calc
_refine_ls_wR_factor_gt 0.4081
_refine_ls_wR_factor_ref 0.4276
_reflns_Friedel_coverage 0.000
_reflns_number_gt 1250
_reflns_number_total 1396
_reflns_threshold_expression 'I > 2\s(I)'
_cod_data_source_file d5nr04099j2.cif
_cod_data_source_block Gua_Ind_Cl
_cod_depositor_comments 'Adding full bibliography for 1576210--1576213.cif.'
_cod_database_code 1576210
_shelx_shelxl_version_number 2016/6
_shelx_space_group_comment
;
The symmetry employed for this shelxl refinement is uniquely defined
by the following loop, which should always be used as a source of
symmetry information in preference to the above space-group names.
They are only intended as comments.
;

loop_
_space_group_symop_operation_xyz
'x, y, z'
'-y, x-y, z'
'-x+y, -x, z'
'x+2/3, y+1/3, z+1/3'
'-y+2/3, x-y+1/3, z+1/3'
'-x+y+2/3, -x+1/3, z+1/3'
'x+1/3, y+2/3, z+2/3'
'-y+1/3, x-y+2/3, z+2/3'
'-x+y+1/3, -x+2/3, z+2/3'
'-x, -y, -z'
'y, -x+y, -z'
'x-y, x, -z'
'-x+2/3, -y+1/3, -z+1/3'
'y+2/3, -x+y+1/3, -z+1/3'
'x-y+2/3, x+1/3, -z+1/3'
'-x+1/3, -y+2/3, -z+2/3'
'y+1/3, -x+y+2/3, -z+2/3'
'x-y+1/3, x+2/3, -z+2/3'

loop_
_atom_site_label
_atom_site_type_symbol
_atom_site_fract_x
_atom_site_fract_y
_atom_site_fract_z
_atom_site_U_iso_or_equiv
_atom_site_adp_type
_atom_site_occupancy
_atom_site_site_symmetry_order
_atom_site_calc_flag
_atom_site_refinement_flags_posn
_atom_site_refinement_flags_adp
_atom_site_refinement_flags_occupancy
_atom_site_disorder_assembly
_atom_site_disorder_group
Cl1 Cl 0.666667 0.333333 0.333333 0.0429(10) Uani 1 6 d S T P . .
N3 N 0.9216(2) 0.9177(2) 0.6031(2) 0.0413(11) Uani 1 1 d . U . . .
H3N H 0.868092 0.914286 0.609374 0.050 Uiso 1 1 calc R U . . .
N2 N 0.9274(2) 0.8365(2) 0.59283(18) 0.0371(11) Uani 1 1 d . U . . .
C10 C 1.000000 1.000000 0.6029(4) 0.0345(15) Uani 1 3 d S T P . .
C5 C 0.9060(3) 0.6422(3) 0.5813(2) 0.0409(12) Uani 1 1 d . U . . .
N1 N 0.7888(3) 0.5285(3) 0.5058(3) 0.0668(15) Uani 1 1 d . . . . .
H1N H 0.752363 0.475703 0.481380 0.080 Uiso 1 1 calc R U . . .
C9 C 0.8518(2) 0.7648(3) 0.5639(2) 0.0404(12) Uani 1 1 d . U . . .
H9 H 0.800117 0.771043 0.550794 0.049 Uiso 1 1 calc R U . . .
C8 C 0.8463(3) 0.6758(3) 0.5518(2) 0.0418(12) Uani 1 1 d . U . . .
C4 C 0.9854(3) 0.6787(3) 0.6327(3) 0.0511(13) Uani 1 1 d . U . . .
H4 H 1.012623 0.740257 0.652021 0.061 Uiso 1 1 calc R U . . .
C6 C 0.8675(3) 0.5494(3) 0.5496(3) 0.0543(14) Uani 1 1 d . U . . .
C7 C 0.7758(3) 0.6028(3) 0.5062(3) 0.0560(14) Uani 1 1 d . U . . .
H7 H 0.726205 0.604703 0.479556 0.067 Uiso 1 1 calc R U . . .
C1 C 0.9104(5) 0.4958(3) 0.5709(4) 0.0751(17) Uani 1 1 d . U . . .
H1 H 0.885895 0.434867 0.550537 0.090 Uiso 1 1 calc R U . . .
C3 C 1.0234(4) 0.6261(4) 0.6548(4) 0.0710(16) Uani 1 1 d . U . . .
H3 H 1.073840 0.650437 0.692651 0.085 Uiso 1 1 calc R U . . .
C2 C 0.9891(4) 0.5359(4) 0.6223(4) 0.0798(18) Uani 1 1 d . U . . .
H2 H 1.019479 0.502661 0.635361 0.096 Uiso 1 1 calc R U . . .

loop_
_atom_site_aniso_label
_atom_site_aniso_U_11
_atom_site_aniso_U_22
_atom_site_aniso_U_33
_atom_site_aniso_U_23
_atom_site_aniso_U_13
_atom_site_aniso_U_12
Cl1 0.0442(11) 0.0442(11) 0.0404(15) 0.000 0.000 0.0221(6)
N3 0.0346(17) 0.0386(18) 0.054(2) 0.0045(13) 0.0054(13) 0.0206(14)
N2 0.0377(17) 0.0298(16) 0.044(2) 0.0041(11) 0.0030(12) 0.0167(13)
C10 0.037(2) 0.037(2) 0.030(3) 0.000 0.000 0.0184(10)
C5 0.048(2) 0.037(2) 0.035(2) 0.0110(14) 0.0127(15) 0.0193(16)
N1 0.086(3) 0.039(2) 0.046(2) -0.0117(14) 0.0005(19) 0.0086(18)
C9 0.0323(19) 0.041(2) 0.045(2) 0.0125(15) 0.0056(14) 0.0163(15)
C8 0.040(2) 0.037(2) 0.040(2) 0.0040(14) 0.0027(15) 0.0117(16)
C4 0.047(2) 0.043(2) 0.059(3) 0.0148(17) 0.0077(17) 0.0191(18)
C6 0.073(3) 0.036(2) 0.046(2) 0.0069(17) 0.023(2) 0.0220(19)
C7 0.057(3) 0.044(2) 0.048(2) 0.0010(16) -0.0150(18) 0.0101(19)
C1 0.100(4) 0.046(3) 0.083(4) 0.018(2) 0.046(3) 0.040(3)
C3 0.061(3) 0.074(3) 0.083(3) 0.034(2) 0.013(2) 0.037(2)
C2 0.080(4) 0.067(3) 0.111(4) 0.041(3) 0.037(3) 0.051(3)

loop_
_atom_type_symbol
_atom_type_description
_atom_type_scat_dispersion_real
_atom_type_scat_dispersion_imag
_atom_type_scat_source
C C 0.0033 0.0016 'International Tables Vol C Tables 4.2.6.8 and 6.1.1.4'
H H 0.0000 0.0000 'International Tables Vol C Tables 4.2.6.8 and 6.1.1.4'
Cl Cl 0.1484 0.1585 'International Tables Vol C Tables 4.2.6.8 and 6.1.1.4'
N N 0.0061 0.0033 'International Tables Vol C Tables 4.2.6.8 and 6.1.1.4'

loop_
_geom_angle_atom_site_label_1
_geom_angle_atom_site_label_2
_geom_angle_atom_site_label_3
_geom_angle
_geom_angle_site_symmetry_1
_geom_angle_site_symmetry_3
_geom_angle_publ_flag
C10 N3 N2 118.8(2) . . ?
C9 N2 N3 114.8(3) . . ?
N3 C10 N3 119.999(5) 2_765 3_675 ?
N3 C10 N3 119.999(4) 2_765 . ?
N3 C10 N3 120.000(4) 3_675 . ?
C4 C5 C6 118.9(4) . . ?
C4 C5 C8 134.6(4) . . ?
C6 C5 C8 106.5(4) . . ?
C7 N1 C6 109.7(3) . . ?
N2 C9 C8 121.3(3) . . ?
C7 C8 C9 123.7(4) . . ?
C7 C8 C5 105.7(4) . . ?
C9 C8 C5 130.6(3) . . ?
C3 C4 C5 120.7(4) . . ?
N1 C6 C1 132.4(5) . . ?
N1 C6 C5 107.7(4) . . ?
C1 C6 C5 119.8(5) . . ?
N1 C7 C8 110.4(4) . . ?
C2 C1 C6 118.6(5) . . ?
C4 C3 C2 121.6(5) . . ?
C3 C2 C1 120.2(5) . . ?

loop_
_geom_bond_atom_site_label_1
_geom_bond_atom_site_label_2
_geom_bond_distance
_geom_bond_site_symmetry_2
_geom_bond_publ_flag
N3 C10 1.325(3) . ?
N3 N2 1.396(4) . ?
N2 C9 1.295(5) . ?
C5 C4 1.387(6) . ?
C5 C6 1.419(6) . ?
C5 C8 1.425(6) . ?
N1 C7 1.343(7) . ?
N1 C6 1.349(7) . ?
C9 C8 1.434(6) . ?
C8 C7 1.379(6) . ?
C4 C3 1.343(7) . ?
C6 C1 1.417(8) . ?
C1 C2 1.379(10) . ?
C3 C2 1.393(9) . ?
